data_4122453
loop_
_publ_author_name
'Kapelewski, Matthew T.'
'Geier, Stephen J.'
'Hudson, Matthew R.'
'St\"uck, David'
'Mason, Jarad A.'
'Nelson, Jocienne N.'
'Xiao, Dianne J.'
'Hulvey, Zeric'
'Gilmour, Elizabeth'
'FitzGerald, Stephen A.'
'Head-Gordon, Martin'
'Brown, Craig M.'
'Long, Jeffrey R.'

_publ_section_title
;
 M2(m-dobdc) (M = Mg, Mn, Fe, Co, Ni) Metal-Organic Frameworks Exhibiting
 Increased Charge Density and Enhanced H2 Binding at the Open Metal Sites.
;
_journal_issue 34
_journal_name_full 'Journal of the American Chemical Society'
_journal_page_first 12119
_journal_paper_doi 10.1021/ja506230r
_journal_volume 136
_journal_year 2014
_chemical_formula_sum 'C4 H Co D2.71 O3'
_chemical_formula_weight 161.44
_chemical_name_systematic ' ?'
_space_group_IT_number 160
_symmetry_cell_setting trigonal
_symmetry_space_group_name_Hall 'R 3 -2"'
_symmetry_space_group_name_H-M 'R 3 m :H'
_audit_creation_date 2013-06-06T15:38
_audit_creation_method 'from EXP file using GSAS2CIF'
_audit_update_record ' 2013-06-06T15:38  Initial CIF as created by GSAS2CIF'
_cell_angle_alpha 90.0
_cell_angle_beta 90.0
_cell_angle_gamma 120.0
_cell_formula_units_Z 18
_cell_length_a 25.8521(18)
_cell_length_b 25.8521
_cell_length_c 6.7898(7)
_cell_volume 3929.9(5)
_computing_structure_refinement GSAS
_diffrn_radiation_probe neutron
_diffrn_radiation_wavelength 2.078
_exptl_absorpt_correction_T_max 1.00000
_exptl_absorpt_correction_T_min 1.00000
_exptl_absorpt_process_details
;   GSAS Absorption/surface roughness correction: function number 0
 No correction is applied.
;
_pd_block_id 2013-06-06T15:38|CO_PRIME_1P5_D2_R||BT1
_pd_calc_method 'Rietveld Refinement'
_pd_instr_location ' ?'
_pd_meas_2theta_range_inc 0.05
_pd_meas_2theta_range_max 166.25
_pd_meas_2theta_range_min 1.5
_pd_meas_number_of_points 3296
_pd_phase_name Co_dobdc_prime_1.5_D2
_pd_proc_2theta_range_inc 0.05
_pd_proc_2theta_range_max 166.3495
_pd_proc_2theta_range_min 1.5995
_pd_proc_info_datetime 2013-06-06T15:38:52
_pd_proc_info_excluded_regions ' ?'
_pd_proc_ls_background_function
;   GSAS Background function number 1 with 12 terms.
 Shifted Chebyshev function of 1st kind
      1:    337.288     2:   -139.939     3:    142.179     4:    31.9763    
      5:    45.3393     6:   -12.7628     7:    33.6654     8:    4.66777    
      9:    8.61438    10:    3.46036    11:    2.49182    12:   -1.15706    
;
_pd_proc_ls_peak_cutoff 0.00050
_pd_proc_ls_profile_function
;
 CW Profile function number 3 with  19 terms
 Pseudovoigt profile coefficients as parameterized in
 P. Thompson, D.E. Cox & J.B. Hastings (1987). J. Appl. Cryst.,20,79-83.
 Asymmetry correction of L.W. Finger, D.E. Cox & A. P. Jephcoat (1994).
 J. Appl. Cryst.,27,892-900.
 Peak tails are ignored  where the intensity is below 0.0005 times the peak
   Aniso. broadening axis   0.0   0.0   1.0
;
_pd_proc_ls_prof_R_factor 0.0406
_pd_proc_ls_prof_wR_expected 0.0548
_pd_proc_ls_prof_wR_factor 0.0511
_pd_proc_number_of_points 3296
_pd_spec_mounting ' ?'
_refine_ls_goodness_of_fit_all 0.94
_refine_ls_matrix_type full
_refine_ls_number_parameters 65
_refine_ls_number_restraints 16
_refine_ls_R_Fsqd_factor 0.08110
_refine_ls_shift/su_max 4.11
_refine_ls_shift/su_mean 0.68
_reflns_d_resolution_high 1.059
_reflns_d_resolution_low 12.926
_reflns_limit_h_max 21
_reflns_limit_h_min 0
_reflns_limit_k_max 12
_reflns_limit_k_min 0
_reflns_limit_l_max 6
_reflns_limit_l_min -6
_reflns_number_total 432
_cod_data_source_file CO_PRIME_1P5_D2_R.cif
_cod_data_source_block CO_PRIME_1P5_D2_R_publ
_cod_depositor_comments
;
The following automatic conversions were performed:

'_geom_bond_publ_flag' value 'N' changed to 'n' according to
/usr/data/users/saulius/crontab/automatic-downloads/rss-feeds/ACS/lib/dictionaries/cif_core.dic
dictionary named 'cif_core.dic' version 2.4.2 from 2011-04-26 (56
times).

'_geom_angle_publ_flag' value 'N' changed to 'n' according
to
/usr/data/users/saulius/crontab/automatic-downloads/rss-feeds/ACS/lib/dictionaries/cif_core.dic
dictionary named 'cif_core.dic' version 2.4.2 from 2011-04-26 (32
times).

Automatic conversion script
Id: cif_fix_values 2281 2013-09-26 08:29:07Z andrius 

 Adding full bibliography for 4122440--4122455.cif.
;
_cod_original_cell_volume 3929.9(6)
_cod_original_sg_symbol_H-M 'R 3 m'
_cod_original_formula_sum 'C4 H D2.71 Co O3'
_cod_database_code 4122453
_gsas_exptl_extinct_corr_t_min 1.00000
_gsas_exptl_extinct_corr_t_max 1.00000

loop_
_symmetry_equiv_pos_site_id
_symmetry_equiv_pos_as_xyz
1 +x,+y,+z
2 -y,x-y,+z
3 y-x,-x,+z
4 y-x,+y,+z
5 -y,-x,+z
6 +x,x-y,+z
101 +x+1/3,+y+2/3,+z+2/3
102 -y+1/3,x-y+2/3,+z+2/3
103 y-x+1/3,-x+2/3,+z+2/3
104 y-x+1/3,+y+2/3,+z+2/3
105 -y+1/3,-x+2/3,+z+2/3
106 +x+1/3,x-y+2/3,+z+2/3
201 +x+2/3,+y+1/3,+z+1/3
202 -y+2/3,x-y+1/3,+z+1/3
203 y-x+2/3,-x+1/3,+z+1/3
204 y-x+2/3,+y+1/3,+z+1/3
205 -y+2/3,-x+1/3,+z+1/3
206 +x+2/3,x-y+1/3,+z+1/3

loop_
_atom_site_type_symbol
_atom_site_label
_atom_site_fract_x
_atom_site_fract_y
_atom_site_fract_z
_atom_site_occupancy
_atom_site_thermal_displace_type
_atom_site_U_iso_or_equiv
_atom_site_symmetry_multiplicity
C C1 0.6571(9) 0.8745(9) 0.8382(33) 1.0 Uiso 0.014(6) 18
C C2 0.6643(13) 0.8322(6) 0.754(5) 1.0 Uiso 0.012(9) 9
C C6 0.6413(9) 0.8676(8) 0.0440(34) 1.0 Uiso 0.018(6) 18
C C11 0.6324(7) 0.9091(8) 0.1650(27) 1.0 Uiso 0.011(5) 18
Co Co2 0.3273(24) 0.3720(19) 0.555(7) 1.0 Uiso 0.004(13) 18
H H7 0.6774(28) 0.8387(14) 0.594(11) 1.0 Uiso 0.058(22) 9
O O9 0.6706(8) 0.9261(8) 0.7497(35) 1.0 Uiso 0.008(6) 18
O O12 0.6524(10) 0.9635(10) 0.0909(32) 1.0 Uiso 0.022(8) 18
O O15 0.6086(10) 0.8924(9) 0.3356(32) 1.0 Uiso 0.013(5) 18
C C2m 0.6275(12) 0.8138(6) 0.133(4) 1.0 Uiso 0.018(9) 9
H H7m 0.6154(25) 0.8077(13) 0.273(9) 1.0 Uiso 0.032(15) 9
D D1 0.2062(6) 0.2169(7) 0.0179(22) 2.00(7) Uiso 0.096(8) 18
D D2 0.7784(22) 0.9460(20) 0.440(7) 0.71(5) Uiso 0.121(23) 18

loop_
_atom_type_symbol
_atom_type_number_in_cell
_atom_type_scat_length_neutron
_atom_type_scat_source
C 72.0 0.6646 International_Tables_Vol_C
Co 18.0 0.2490 International_Tables_Vol_C
H 18.0 -0.3739 International_Tables_Vol_C
O 54.0 0.5803 International_Tables_Vol_C
D 48.756 0.6671 International_Tables_Vol_C

loop_
_geom_angle_atom_site_label_1
_geom_angle_atom_site_label_2
_geom_angle_atom_site_label_3
_geom_angle
_geom_angle_site_symmetry_1
_geom_angle_site_symmetry_3
_geom_angle_publ_flag
C2 C1 C6 117.6(26) 1_555 1_556 n
C2 C1 O9 123.6(26) 1_555 1_555 n
C6 C1 O9 118.3(19) 1_556 1_555 n
C1 C2 C1 127(4) 1_555 6_565 n
C1 C2 H7 116.6(19) 1_555 1_555 n
C1 C2 H7 116.6(19) 6_565 1_555 n
C1 C6 C11 126.5(18) 1_554 1_555 n
C1 C6 C2m 117.2(20) 1_554 1_555 n
C11 C6 C2m 116.0(19) 1_555 1_555 n
C6 C11 O12 116.4(20) 1_555 1_555 n
C6 C11 O15 119.3(20) 1_555 1_555 n
O12 C11 O15 124.3(22) 1_555 1_555 n
O9 Co2 O9 167(4) 3_565 102_654 n
O9 Co2 O12 83.4(21) 3_565 102_655 n
O9 Co2 O12 97.5(18) 3_565 201_445 n
O9 Co2 O15 97.8(26) 3_565 3_565 n
O9 Co2 O12 83.7(26) 102_654 102_655 n
O9 Co2 O12 82.6(18) 102_654 201_445 n
O9 Co2 O15 95.0(23) 102_654 3_565 n
O12 Co2 O12 84.3(18) 102_655 201_445 n
O12 Co2 O15 178.6(31) 102_655 3_565 n
O12 Co2 O15 96.2(21) 201_445 3_565 n
C1 O9 Co2 136.2(18) 1_555 2_665 n
C1 O9 Co2 123.6(23) 1_555 203_565 n
Co2 O9 Co2 91.4(21) 2_665 203_565 n
C11 O12 Co2 129.9(22) 1_555 101_554 n
C11 O12 Co2 130.3(23) 1_555 203_564 n
Co2 O12 Co2 95.2(12) 101_554 203_564 n
C11 O15 Co2 119.9(20) 1_555 2_665 n
C6 C2m C6 121.8(26) 1_555 6_565 n
C6 C2m H7m 118.5(14) 1_555 1_555 n
C6 C2m H7m 118.5(14) 6_565 1_555 n

loop_
_geom_bond_atom_site_label_1
_geom_bond_atom_site_label_2
_geom_bond_distance
_geom_bond_site_symmetry_2
_geom_bond_publ_flag
C1 C2 1.327(23) 1_555 n
C1 C6 1.442(23) 1_556 n
C1 Co2 3.20(6) 2_665 n
C1 Co2 2.98(5) 203_565 n
C1 H7 2.09(7) 1_555 n
C1 O9 1.341(24) 1_555 n
C2 C1 1.327(23) 1_555 n
C2 C1 1.327(23) 6_565 n
C2 H7 1.12(9) 1_555 n
C6 C1 1.442(23) 1_554 n
C6 C11 1.457(28) 1_555 n
C6 Co2 3.28(6) 203_564 n
C6 C2m 1.389(20) 1_555 n
C6 H7m 2.05(6) 1_555 n
C11 C6 1.457(28) 1_555 n
C11 Co2 2.93(6) 2_665 n
C11 Co2 3.07(4) 101_554 n
C11 Co2 2.98(6) 203_564 n
C11 O12 1.332(27) 1_555 n
C11 O15 1.281(22) 1_555 n
Co2 C1 3.20(6) 3_565 n
Co2 C1 2.98(5) 102_654 n
Co2 C6 3.28(6) 102_655 n
Co2 C11 2.93(6) 3_565 n
Co2 C11 2.98(6) 102_655 n
Co2 C11 3.07(4) 201_445 n
Co2 Co2 2.94(5) 103_554 n
Co2 Co2 2.94(5) 202_555 n
Co2 O9 2.09(5) 3_565 n
Co2 O9 2.02(5) 102_654 n
Co2 O12 3.20(5) 3_565 n
Co2 O12 1.94(6) 102_655 n
Co2 O12 2.05(5) 201_445 n
Co2 O15 2.07(5) 3_565 n
Co2 O15 3.41(5) 201_445 n
Co2 D1 2.28(4) 103_555 n
H7 C1 2.09(7) 1_555 n
H7 C1 2.09(7) 6_565 n
H7 C2 1.12(9) 1_555 n
O9 C1 1.341(24) 1_555 n
O9 Co2 2.09(5) 2_665 n
O9 Co2 2.02(5) 203_565 n
O12 C11 1.332(27) 1_555 n
O12 Co2 3.20(5) 2_665 n
O12 Co2 2.05(5) 101_554 n
O12 Co2 1.94(6) 203_564 n
O15 C11 1.281(22) 1_555 n
O15 Co2 2.07(5) 2_665 n
O15 Co2 3.41(5) 101_554 n
C2m C6 1.389(20) 1_555 n
C2m C6 1.389(20) 6_565 n
C2m H7m 0.99(8) 1_555 n
H7m C6 2.05(6) 1_555 n
H7m C6 2.05(6) 6_565 n
H7m C2m 0.99(8) 1_555 n
D1 Co2 2.28(4) 202_554 n
